data_7131866
loop_
_publ_author_name
'Parr, Joseph'
'White, Andrew J. P.'
'Crimmin, Mark Richard'

_publ_section_title
;
 Calcium-Stabilised Transition Metal Bis(Formyl) Complexes: Structure and
 Bonding
;
_journal_name_full 'Chemical Communications'
_journal_paper_doi 10.1039/D3CC03009A
_journal_year 2023
_chemical_formula_moiety 'C82 H114 Ca2 Co2 N4 O4, 2(C6 H14)'
_chemical_formula_sum 'C94 H142 Ca2 Co2 N4 O4'
_chemical_formula_weight 1590.13
_space_group_crystal_system monoclinic
_space_group_IT_number 14
_space_group_name_Hall '-P 2yn'
_space_group_name_H-M_alt 'P 1 21/n 1'
_atom_sites_solution_hydrogens geom
_audit_creation_method SHELXL-2018/3
_audit_update_record
;
2023-05-26 deposited with the CCDC.	2023-07-11 downloaded from the CCDC.
;
_cell_angle_alpha 90
_cell_angle_beta 90.9516(19)
_cell_angle_gamma 90
_cell_formula_units_Z 2
_cell_length_a 17.6568(4)
_cell_length_b 13.2884(3)
_cell_length_c 19.2033(4)
_cell_measurement_reflns_used 6460
_cell_measurement_temperature 173(2)
_cell_measurement_theta_max 72.6720
_cell_measurement_theta_min 4.0190
_cell_volume 4505.06(17)
_computing_cell_refinement 'CrysAlisPro, Rigaku OD'
_computing_data_collection 'CrysAlisPro, Rigaku OD'
_computing_data_reduction 'CrysAlisPro, Rigaku OD'
_computing_molecular_graphics 'Bruker SHELXTL'
_computing_publication_material 'CIFTAB-2014 (Sheldrick, 2017)'
_computing_structure_refinement 'SHELXL-2018/3 (Sheldrick, 2018)'
_computing_structure_solution 'SHELXS-2014 (Sheldrick, 2017)'
_diffrn_ambient_temperature 173(2)
_diffrn_detector_area_resol_mean 10.4115
_diffrn_measured_fraction_theta_full 0.999
_diffrn_measured_fraction_theta_max 0.974
_diffrn_measurement_device_type 'Agilent Xcalibur PX Ultra A'
_diffrn_measurement_method 'omega scans'
_diffrn_radiation_type CuK\a
_diffrn_radiation_wavelength 1.54184
_diffrn_reflns_av_R_equivalents 0.0383
_diffrn_reflns_av_unetI/netI 0.0371
_diffrn_reflns_Laue_measured_fraction_full 0.999
_diffrn_reflns_Laue_measured_fraction_max 0.974
_diffrn_reflns_limit_h_max 15
_diffrn_reflns_limit_h_min -21
_diffrn_reflns_limit_k_max 15
_diffrn_reflns_limit_k_min -16
_diffrn_reflns_limit_l_max 23
_diffrn_reflns_limit_l_min -21
_diffrn_reflns_number 26645
_diffrn_reflns_point_group_measured_fraction_full 0.999
_diffrn_reflns_point_group_measured_fraction_max 0.974
_diffrn_reflns_theta_full 67.684
_diffrn_reflns_theta_max 73.863
_diffrn_reflns_theta_min 3.373
_diffrn_source 'Enhance Ultra (Cu) X-ray Source'
_exptl_absorpt_coefficient_mu 4.255
_exptl_absorpt_correction_T_max 0.762
_exptl_absorpt_correction_T_min 0.571
_exptl_absorpt_correction_type analytical
_exptl_absorpt_process_details
; 
CrysAlisPro 1.171.38.46 (Rigaku Oxford Diffraction, 2015) 
Analytical numeric absorption correction using a multifaceted crystal 
model based on expressions derived by R.C. Clark & J.S. Reid. 
(Clark, R. C. & Reid, J. S. (1995). Acta Cryst. A51, 887-897) 
Empirical absorption correction using spherical harmonics, 
implemented in SCALE3 ABSPACK scaling algorithm. 
;
_exptl_crystal_colour 'Light orange'
_exptl_crystal_density_diffrn 1.172
_exptl_crystal_description blocks
_exptl_crystal_F_000 1720
_exptl_crystal_size_max 0.182
_exptl_crystal_size_mid 0.107
_exptl_crystal_size_min 0.085
_refine_diff_density_max 0.522
_refine_diff_density_min -0.374
_refine_diff_density_rms 0.045
_refine_ls_extinction_method none
_refine_ls_goodness_of_fit_ref 1.024
_refine_ls_hydrogen_treatment constr
_refine_ls_matrix_type full
_refine_ls_number_parameters 439
_refine_ls_number_reflns 8902
_refine_ls_number_restraints 0
_refine_ls_restrained_S_all 1.024
_refine_ls_R_factor_all 0.0698
_refine_ls_R_factor_gt 0.0495
_refine_ls_shift/su_max 0.001
_refine_ls_shift/su_mean 0.000
_refine_ls_structure_factor_coef Fsqd
_refine_ls_weighting_details 'w=1/[\s^2^(Fo^2^)+(0.0820P)^2^+0.4814P] where P=(Fo^2^+2Fc^2^)/3'
_refine_ls_weighting_scheme calc
_refine_ls_wR_factor_gt 0.1333
_refine_ls_wR_factor_ref 0.1477
_reflns_Friedel_coverage 0.000
_reflns_number_gt 6565
_reflns_number_total 8902
_reflns_threshold_expression 'I > 2\s(I)'
_cod_data_source_file d3cc03009a3.cif
_cod_data_source_block 2-Co
_cod_original_cell_volume 4505.07(17)
_cod_original_sg_symbol_H-M 'P 21/n'
_cod_database_code 7131866
_shelx_shelxl_version_number 2018/3
_shelx_space_group_comment
; 
The symmetry employed for this shelxl refinement is uniquely defined 
by the following loop, which should always be used as a source of 
symmetry information in preference to the above space-group names. 
They are only intended as comments. 
;

loop_
_space_group_symop_operation_xyz
'x, y, z'
'-x+1/2, y+1/2, -z+1/2'
'-x, -y, -z'
'x-1/2, -y-1/2, z-1/2'

loop_
_atom_site_label
_atom_site_type_symbol
_atom_site_fract_x
_atom_site_fract_y
_atom_site_fract_z
_atom_site_U_iso_or_equiv
_atom_site_adp_type
_atom_site_occupancy
_atom_site_site_symmetry_order
_atom_site_calc_flag
_atom_site_refinement_flags_posn
_atom_site_refinement_flags_adp
_atom_site_refinement_flags_occupancy
_atom_site_disorder_assembly
_atom_site_disorder_group
Ca1 Ca 0.48907(3) 0.44585(4) 0.40977(2) 0.04506(13) Uani 1 1 d . . . . .
Co1 Co 0.64581(3) 0.74204(3) 0.46575(2) 0.05389(14) Uani 1 1 d . . . . .
N1 N 0.43134(12) 0.54556(15) 0.32395(11) 0.0476(5) Uani 1 1 d . . . . .
C1 C 0.46400(16) 0.58350(19) 0.26789(13) 0.0511(6) Uani 1 1 d . . . . .
C2 C 0.53393(16) 0.5522(2) 0.24208(14) 0.0541(6) Uani 1 1 d . . . . .
H2 H 0.553389 0.593932 0.206402 0.065 Uiso 1 1 calc R U . . .
C3 C 0.58034(15) 0.46974(19) 0.25984(13) 0.0507(6) Uani 1 1 d . . . . .
N3 N 0.57155(12) 0.41235(15) 0.31563(11) 0.0475(5) Uani 1 1 d . . . . .
C4 C 0.42452(19) 0.6663(2) 0.22620(16) 0.0665(8) Uani 1 1 d . . . . .
H4A H 0.370420 0.650766 0.221506 0.100 Uiso 1 1 calc R U . . .
H4B H 0.446747 0.670654 0.179875 0.100 Uiso 1 1 calc R U . . .
H4C H 0.430996 0.730725 0.250396 0.100 Uiso 1 1 calc R U . . .
C5 C 0.64358(18) 0.4499(2) 0.20894(15) 0.0629(7) Uani 1 1 d . . . . .
H5A H 0.686957 0.493154 0.220437 0.094 Uiso 1 1 calc R U . . .
H5B H 0.625565 0.464531 0.161473 0.094 Uiso 1 1 calc R U . . .
H5C H 0.659000 0.379167 0.212091 0.094 Uiso 1 1 calc R U . . .
C6 C 0.35455(15) 0.5744(2) 0.33852(13) 0.0512(6) Uani 1 1 d . . . . .
C7 C 0.29580(17) 0.5094(2) 0.31641(15) 0.0607(7) Uani 1 1 d . . . . .
C8 C 0.22147(18) 0.5353(3) 0.33232(19) 0.0744(9) Uani 1 1 d . . . . .
H8 H 0.181152 0.492977 0.316948 0.089 Uiso 1 1 calc R U . . .
C9 C 0.20531(18) 0.6205(3) 0.36971(19) 0.0762(9) Uani 1 1 d . . . . .
H9 H 0.154278 0.636911 0.379751 0.091 Uiso 1 1 calc R U . . .
C10 C 0.26313(17) 0.6820(3) 0.39253(17) 0.0674(8) Uani 1 1 d . . . . .
H10 H 0.251504 0.740276 0.418922 0.081 Uiso 1 1 calc R U . . .
C11 C 0.33905(16) 0.6605(2) 0.37769(14) 0.0548(6) Uani 1 1 d . . . . .
C12 C 0.3122(2) 0.4146(3) 0.27416(18) 0.0722(8) Uani 1 1 d . . . . .
H12 H 0.364852 0.392730 0.286591 0.087 Uiso 1 1 calc R U . . .
C13 C 0.2595(2) 0.3273(3) 0.2911(2) 0.0967(12) Uani 1 1 d . . . . .
H13A H 0.259619 0.316210 0.341586 0.145 Uiso 1 1 calc R U . . .
H13B H 0.277003 0.266207 0.267742 0.145 Uiso 1 1 calc R U . . .
H13C H 0.207925 0.343268 0.274950 0.145 Uiso 1 1 calc R U . . .
C14 C 0.3103(3) 0.4371(4) 0.1964(2) 0.1039(14) Uani 1 1 d . . . . .
H14A H 0.260523 0.464211 0.183086 0.156 Uiso 1 1 calc R U . . .
H14B H 0.319584 0.374977 0.170428 0.156 Uiso 1 1 calc R U . . .
H14C H 0.349583 0.486575 0.185746 0.156 Uiso 1 1 calc R U . . .
C15 C 0.40040(17) 0.7298(2) 0.40529(15) 0.0581(7) Uani 1 1 d . . . . .
H15 H 0.449255 0.709302 0.383813 0.070 Uiso 1 1 calc R U . . .
C16 C 0.3851(2) 0.8396(2) 0.3857(2) 0.0783(9) Uani 1 1 d . . . . .
H16A H 0.380322 0.845542 0.334928 0.117 Uiso 1 1 calc R U . . .
H16B H 0.427095 0.881702 0.402499 0.117 Uiso 1 1 calc R U . . .
H16C H 0.337914 0.861893 0.407061 0.117 Uiso 1 1 calc R U . . .
C17 C 0.40989(19) 0.7212(3) 0.48427(16) 0.0691(8) Uani 1 1 d . . . . .
H17A H 0.415690 0.650301 0.497260 0.104 Uiso 1 1 calc R U . . .
H17B H 0.365095 0.749120 0.506750 0.104 Uiso 1 1 calc R U . . .
H17C H 0.454958 0.758819 0.499485 0.104 Uiso 1 1 calc R U . . .
C18 C 0.61755(15) 0.32421(19) 0.32560(13) 0.0512(6) Uani 1 1 d . . . . .
C19 C 0.69117(16) 0.3313(2) 0.35501(15) 0.0579(7) Uani 1 1 d . . . . .
C20 C 0.7299(2) 0.2420(2) 0.37035(18) 0.0694(8) Uani 1 1 d . . . . .
H20 H 0.779009 0.245608 0.391138 0.083 Uiso 1 1 calc R U . . .
C21 C 0.6991(2) 0.1497(3) 0.35629(18) 0.0739(9) Uani 1 1 d . . . . .
H21 H 0.726559 0.090153 0.367198 0.089 Uiso 1 1 calc R U . . .
C22 C 0.6281(2) 0.1437(2) 0.32627(18) 0.0727(9) Uani 1 1 d . . . . .
H22 H 0.607100 0.079345 0.316168 0.087 Uiso 1 1 calc R U . . .
C23 C 0.58597(18) 0.2297(2) 0.31026(16) 0.0612(7) Uani 1 1 d . . . . .
C24 C 0.73035(17) 0.4315(2) 0.36963(17) 0.0655(7) Uani 1 1 d . . . . .
H24 H 0.695828 0.486442 0.352971 0.079 Uiso 1 1 calc R U . . .
C25 C 0.8045(2) 0.4398(3) 0.3293(2) 0.0862(11) Uani 1 1 d . . . . .
H25A H 0.826819 0.506491 0.337007 0.129 Uiso 1 1 calc R U . . .
H25B H 0.793952 0.430268 0.279497 0.129 Uiso 1 1 calc R U . . .
H25C H 0.839985 0.387980 0.345757 0.129 Uiso 1 1 calc R U . . .
C26 C 0.7458(2) 0.4479(3) 0.44740(19) 0.0778(9) Uani 1 1 d . . . . .
H26A H 0.698316 0.441836 0.472759 0.117 Uiso 1 1 calc R U . . .
H26B H 0.767164 0.515195 0.454790 0.117 Uiso 1 1 calc R U . . .
H26C H 0.781846 0.397144 0.464478 0.117 Uiso 1 1 calc R U . . .
C27 C 0.5085(2) 0.2216(2) 0.27485(19) 0.0729(9) Uani 1 1 d . . . . .
H27 H 0.478750 0.282282 0.288678 0.087 Uiso 1 1 calc R U . . .
C28 C 0.4630(3) 0.1280(3) 0.2975(3) 0.1044(14) Uani 1 1 d . . . . .
H28A H 0.487355 0.067097 0.279688 0.157 Uiso 1 1 calc R U . . .
H28B H 0.411191 0.132402 0.278601 0.157 Uiso 1 1 calc R U . . .
H28C H 0.461644 0.125047 0.348420 0.157 Uiso 1 1 calc R U . . .
C29 C 0.5158(3) 0.2246(4) 0.1953(2) 0.1051(14) Uani 1 1 d . . . . .
H29A H 0.544926 0.284141 0.182019 0.158 Uiso 1 1 calc R U . . .
H29B H 0.465194 0.227792 0.173629 0.158 Uiso 1 1 calc R U . . .
H29C H 0.541824 0.163830 0.179580 0.158 Uiso 1 1 calc R U . . .
C31 C 0.70740(18) 0.7729(2) 0.37498(16) 0.0605(7) Uani 1 1 d . . . . .
C32 C 0.75300(18) 0.7952(3) 0.43506(18) 0.0698(8) Uani 1 1 d . . . . .
C33 C 0.7148(2) 0.8704(2) 0.47384(18) 0.0705(9) Uani 1 1 d . . . . .
C34 C 0.6461(2) 0.8960(2) 0.43799(17) 0.0677(8) Uani 1 1 d . . . . .
C35 C 0.64116(19) 0.8362(2) 0.37702(16) 0.0619(7) Uani 1 1 d . . . . .
C36 C 0.7246(2) 0.7036(2) 0.31716(17) 0.0725(9) Uani 1 1 d . . . . .
H36A H 0.761468 0.653143 0.333240 0.109 Uiso 1 1 calc R U . . .
H36B H 0.745868 0.741773 0.278433 0.109 Uiso 1 1 calc R U . . .
H36C H 0.678046 0.669847 0.301479 0.109 Uiso 1 1 calc R U . . .
C37 C 0.8284(2) 0.7500(3) 0.4523(2) 0.0914(12) Uani 1 1 d . . . . .
H37A H 0.833573 0.741635 0.502868 0.137 Uiso 1 1 calc R U . . .
H37B H 0.868576 0.794396 0.435753 0.137 Uiso 1 1 calc R U . . .
H37C H 0.832551 0.684179 0.429617 0.137 Uiso 1 1 calc R U . . .
C38 C 0.7433(3) 0.9161(3) 0.5405(2) 0.1031(14) Uani 1 1 d . . . . .
H38A H 0.700342 0.931375 0.570394 0.155 Uiso 1 1 calc R U . . .
H38B H 0.770876 0.978212 0.530366 0.155 Uiso 1 1 calc R U . . .
H38C H 0.777276 0.868538 0.564384 0.155 Uiso 1 1 calc R U . . .
C39 C 0.5901(3) 0.9718(3) 0.4625(2) 0.0910(12) Uani 1 1 d . . . . .
H39A H 0.542755 0.964709 0.435591 0.136 Uiso 1 1 calc R U . . .
H39B H 0.610544 1.039621 0.455960 0.136 Uiso 1 1 calc R U . . .
H39C H 0.580286 0.960707 0.511971 0.136 Uiso 1 1 calc R U . . .
C40 C 0.5805(2) 0.8393(3) 0.32176(17) 0.0725(9) Uani 1 1 d . . . . .
H40A H 0.569419 0.770799 0.305710 0.109 Uiso 1 1 calc R U . . .
H40B H 0.597698 0.880001 0.282502 0.109 Uiso 1 1 calc R U . . .
H40C H 0.534543 0.869279 0.340857 0.109 Uiso 1 1 calc R U . . .
C41 C 0.59548(15) 0.63036(19) 0.43899(14) 0.0503(6) Uani 1 1 d . . . . .
H41 H 0.597672 0.617365 0.390419 0.060 Uiso 1 1 calc R U . . .
O41 O 0.55671(10) 0.56397(12) 0.47314(9) 0.0466(4) Uani 1 1 d . . . . .
C42 C 0.6181(2) 0.7180(3) 0.54705(16) 0.0695(8) Uani 1 1 d . . . . .
O42 O 0.59118(18) 0.6975(2) 0.59870(13) 0.0994(9) Uani 1 1 d . . . . .

loop_
_atom_site_aniso_label
_atom_site_aniso_U_11
_atom_site_aniso_U_22
_atom_site_aniso_U_33
_atom_site_aniso_U_23
_atom_site_aniso_U_13
_atom_site_aniso_U_12
Ca1 0.0500(3) 0.0427(3) 0.0425(2) -0.00034(19) 0.00010(19) 0.0009(2)
Co1 0.0601(3) 0.0515(3) 0.0503(3) -0.00471(18) 0.00893(19) -0.01361(19)
N1 0.0518(12) 0.0451(11) 0.0459(11) -0.0004(9) -0.0032(9) 0.0019(9)
C1 0.0640(16) 0.0434(13) 0.0459(13) 0.0010(10) -0.0048(12) 0.0019(11)
C2 0.0648(16) 0.0489(14) 0.0490(14) 0.0020(11) 0.0088(12) 0.0005(12)
C3 0.0580(15) 0.0468(14) 0.0475(13) -0.0049(11) 0.0052(11) -0.0003(11)
N3 0.0521(12) 0.0417(11) 0.0488(11) -0.0004(9) 0.0047(9) -0.0001(9)
C4 0.083(2) 0.0579(17) 0.0584(16) 0.0124(13) -0.0024(15) 0.0124(15)
C5 0.0668(18) 0.0640(17) 0.0585(16) 0.0005(13) 0.0181(14) 0.0049(14)
C6 0.0511(14) 0.0557(15) 0.0465(13) 0.0058(11) -0.0079(11) 0.0056(11)
C7 0.0578(16) 0.0672(18) 0.0565(15) 0.0015(13) -0.0148(13) -0.0010(13)
C8 0.0572(17) 0.084(2) 0.081(2) 0.0031(18) -0.0167(16) -0.0028(16)
C9 0.0500(17) 0.097(3) 0.081(2) 0.0050(19) -0.0085(15) 0.0139(16)
C10 0.0597(17) 0.074(2) 0.0684(18) 0.0010(15) -0.0032(14) 0.0171(15)
C11 0.0543(15) 0.0571(16) 0.0529(14) 0.0023(12) -0.0038(12) 0.0095(12)
C12 0.073(2) 0.0688(19) 0.074(2) -0.0096(16) -0.0161(16) -0.0107(16)
C13 0.094(3) 0.080(2) 0.116(3) -0.008(2) -0.016(2) -0.025(2)
C14 0.132(4) 0.107(3) 0.072(2) -0.020(2) -0.008(2) -0.035(3)
C15 0.0590(16) 0.0541(15) 0.0611(16) -0.0065(12) -0.0017(13) 0.0100(12)
C16 0.086(2) 0.0557(18) 0.093(2) -0.0066(17) -0.0043(19) 0.0073(16)
C17 0.0621(18) 0.082(2) 0.0629(18) -0.0104(16) -0.0081(14) 0.0077(16)
C18 0.0583(15) 0.0450(13) 0.0506(14) 0.0005(11) 0.0090(11) 0.0072(11)
C19 0.0585(16) 0.0598(16) 0.0557(15) 0.0039(12) 0.0111(12) 0.0108(13)
C20 0.0662(19) 0.071(2) 0.072(2) 0.0104(15) 0.0114(15) 0.0174(15)
C21 0.086(2) 0.0605(19) 0.075(2) 0.0122(15) 0.0210(18) 0.0257(17)
C22 0.094(3) 0.0469(16) 0.078(2) -0.0001(14) 0.0175(18) 0.0102(15)
C23 0.0720(19) 0.0462(15) 0.0655(17) -0.0048(12) 0.0089(14) 0.0050(13)
C24 0.0550(16) 0.0661(18) 0.0754(19) 0.0035(15) 0.0042(14) 0.0044(14)
C25 0.0618(19) 0.091(3) 0.107(3) 0.008(2) 0.0158(19) -0.0013(18)
C26 0.070(2) 0.079(2) 0.083(2) -0.0020(18) -0.0115(17) -0.0043(17)
C27 0.084(2) 0.0493(16) 0.085(2) -0.0096(15) 0.0011(18) -0.0055(15)
C28 0.102(3) 0.059(2) 0.153(4) -0.005(2) -0.003(3) -0.017(2)
C29 0.114(3) 0.113(3) 0.088(3) -0.018(2) -0.017(2) -0.020(3)
C31 0.0702(18) 0.0517(15) 0.0602(16) -0.0027(12) 0.0193(14) -0.0198(13)
C32 0.0630(18) 0.0651(18) 0.082(2) -0.0009(16) 0.0134(16) -0.0228(15)
C33 0.082(2) 0.0555(17) 0.0747(19) -0.0137(15) 0.0125(17) -0.0281(16)
C34 0.088(2) 0.0442(15) 0.0710(19) -0.0052(13) 0.0178(17) -0.0129(14)
C35 0.079(2) 0.0458(14) 0.0611(16) 0.0017(12) 0.0152(14) -0.0112(13)
C36 0.088(2) 0.0604(18) 0.0704(19) -0.0040(15) 0.0298(17) -0.0111(16)
C37 0.066(2) 0.100(3) 0.108(3) 0.004(2) 0.005(2) -0.0140(19)
C38 0.117(3) 0.092(3) 0.101(3) -0.033(2) 0.001(3) -0.040(2)
C39 0.123(3) 0.059(2) 0.092(3) -0.0124(18) 0.025(2) 0.001(2)
C40 0.089(2) 0.0634(19) 0.0660(19) 0.0074(15) 0.0108(17) -0.0055(16)
C41 0.0551(14) 0.0484(14) 0.0475(13) -0.0006(11) 0.0082(11) -0.0032(11)
O41 0.0497(9) 0.0418(9) 0.0485(9) 0.0037(7) 0.0040(7) -0.0071(7)
C42 0.081(2) 0.075(2) 0.0522(17) -0.0130(15) -0.0018(15) -0.0292(17)
O42 0.139(2) 0.0961(19) 0.0635(15) -0.0011(13) 0.0022(15) -0.0609(18)

loop_
_atom_type_symbol
_atom_type_description
_atom_type_scat_dispersion_real
_atom_type_scat_dispersion_imag
_atom_type_scat_source
C C 0.0181 0.0091 'International Tables Vol C Tables 4.2.6.8 and 6.1.1.4'
H H 0.0000 0.0000 'International Tables Vol C Tables 4.2.6.8 and 6.1.1.4'
Ca Ca 0.3641 1.2855 'International Tables Vol C Tables 4.2.6.8 and 6.1.1.4'
Co Co -2.3653 3.6143 'International Tables Vol C Tables 4.2.6.8 and 6.1.1.4'
N N 0.0311 0.0180 'International Tables Vol C Tables 4.2.6.8 and 6.1.1.4'
O O 0.0492 0.0322 'International Tables Vol C Tables 4.2.6.8 and 6.1.1.4'

loop_
_geom_angle_atom_site_label_1
_geom_angle_atom_site_label_2
_geom_angle_atom_site_label_3
_geom_angle
_geom_angle_site_symmetry_1
_geom_angle_site_symmetry_3
_geom_angle_publ_flag
O41 Ca1 N1 101.67(7) . . ?
O41 Ca1 O42 152.09(8) . 3_666 ?
N1 Ca1 O42 98.83(9) . 3_666 ?
O41 Ca1 N3 102.11(7) . . ?
N1 Ca1 N3 80.54(7) . . ?
O42 Ca1 N3 99.76(9) 3_666 . ?
O41 Ca1 O41 73.91(6) . 3_666 ?
N1 Ca1 O41 122.74(7) . 3_666 ?
O42 Ca1 O41 79.13(8) 3_666 3_666 ?
N3 Ca1 O41 156.69(7) . 3_666 ?
C42 Co1 C41 87.60(13) . . ?
C42 Co1 C33 105.32(14) . . ?
C41 Co1 C33 166.79(12) . . ?
C42 Co1 C31 165.90(15) . . ?
C41 Co1 C31 100.55(11) . . ?
C33 Co1 C31 66.23(12) . . ?
C42 Co1 C32 126.93(15) . . ?
C41 Co1 C32 129.49(13) . . ?
C33 Co1 C32 39.47(13) . . ?
C31 Co1 C32 39.50(13) . . ?
C42 Co1 C34 114.94(15) . . ?
C41 Co1 C34 136.81(13) . . ?
C33 Co1 C34 39.56(14) . . ?
C31 Co1 C34 66.43(12) . . ?
C32 Co1 C34 66.45(14) . . ?
C42 Co1 C35 148.89(16) . . ?
C41 Co1 C35 104.20(12) . . ?
C33 Co1 C35 66.05(13) . . ?
C31 Co1 C35 39.91(12) . . ?
C32 Co1 C35 66.46(13) . . ?
C34 Co1 C35 39.15(12) . . ?
C1 N1 C6 118.6(2) . . ?
C1 N1 Ca1 126.63(17) . . ?
C6 N1 Ca1 114.51(15) . . ?
N1 C1 C2 124.8(2) . . ?
N1 C1 C4 119.9(2) . . ?
C2 C1 C4 115.3(2) . . ?
C1 C2 C3 131.2(2) . . ?
N3 C3 C2 124.6(2) . . ?
N3 C3 C5 121.1(2) . . ?
C2 C3 C5 114.2(2) . . ?
C3 N3 C18 120.2(2) . . ?
C3 N3 Ca1 125.93(17) . . ?
C18 N3 Ca1 113.74(15) . . ?
C11 C6 C7 120.9(3) . . ?
C11 C6 N1 121.0(2) . . ?
C7 C6 N1 117.9(2) . . ?
C11 C6 Ca1 110.85(16) . . ?
C7 C6 Ca1 109.72(18) . . ?
N1 C6 Ca1 41.41(11) . . ?
C8 C7 C6 118.2(3) . . ?
C8 C7 C12 120.4(3) . . ?
C6 C7 C12 121.4(3) . . ?
C9 C8 C7 121.5(3) . . ?
C10 C9 C8 119.8(3) . . ?
C9 C10 C11 121.4(3) . . ?
C6 C11 C10 118.1(3) . . ?
C6 C11 C15 122.8(2) . . ?
C10 C11 C15 119.1(3) . . ?
C14 C12 C13 110.8(3) . . ?
C14 C12 C7 111.0(3) . . ?
C13 C12 C7 113.1(3) . . ?
C11 C15 C17 111.7(3) . . ?
C11 C15 C16 111.8(2) . . ?
C17 C15 C16 109.3(3) . . ?
C23 C18 C19 120.2(3) . . ?
C23 C18 N3 118.7(3) . . ?
C19 C18 N3 120.9(2) . . ?
C23 C18 Ca1 105.79(18) . . ?
C19 C18 Ca1 114.53(17) . . ?
N3 C18 Ca1 42.31(11) . . ?
C20 C19 C18 118.2(3) . . ?
C20 C19 C24 118.9(3) . . ?
C18 C19 C24 122.9(2) . . ?
C21 C20 C19 121.9(3) . . ?
C20 C21 C22 119.5(3) . . ?
C21 C22 C23 121.6(3) . . ?
C22 C23 C18 118.6(3) . . ?
C22 C23 C27 120.8(3) . . ?
C18 C23 C27 120.6(3) . . ?
C19 C24 C26 112.2(3) . . ?
C19 C24 C25 111.0(3) . . ?
C26 C24 C25 110.0(3) . . ?
C23 C27 C29 110.7(3) . . ?
C23 C27 C28 113.5(3) . . ?
C29 C27 C28 110.6(3) . . ?
C32 C31 C35 107.7(3) . . ?
C32 C31 C36 128.0(3) . . ?
C35 C31 C36 124.1(3) . . ?
C32 C31 Co1 70.36(17) . . ?
C35 C31 Co1 70.20(16) . . ?
C36 C31 Co1 127.9(2) . . ?
C33 C32 C31 107.6(3) . . ?
C33 C32 C37 126.5(3) . . ?
C31 C32 C37 125.8(3) . . ?
C33 C32 Co1 69.77(17) . . ?
C31 C32 Co1 70.13(16) . . ?
C37 C32 Co1 127.1(3) . . ?
C32 C33 C34 108.8(3) . . ?
C32 C33 C38 125.3(4) . . ?
C34 C33 C38 125.9(3) . . ?
C32 C33 Co1 70.76(16) . . ?
C34 C33 Co1 70.75(16) . . ?
C38 C33 Co1 125.4(3) . . ?
C35 C34 C33 107.8(3) . . ?
C35 C34 C39 127.4(4) . . ?
C33 C34 C39 124.9(3) . . ?
C35 C34 Co1 70.43(16) . . ?
C33 C34 Co1 69.69(18) . . ?
C39 C34 Co1 124.7(2) . . ?
C34 C35 C31 108.1(3) . . ?
C34 C35 C40 127.2(3) . . ?
C31 C35 C40 124.7(3) . . ?
C34 C35 Co1 70.42(18) . . ?
C31 C35 Co1 69.89(17) . . ?
C40 C35 Co1 127.3(2) . . ?
O41 C41 Co1 132.6(2) . . ?
O41 C41 Ca1 40.59(11) . . ?
Co1 C41 Ca1 170.99(13) . . ?
C41 O41 Ca1 117.88(15) . . ?
C41 O41 Ca1 134.10(16) . 3_666 ?
Ca1 O41 Ca1 106.09(6) . 3_666 ?
O42 C42 Co1 171.6(3) . . ?
O42 C42 Ca1 46.73(17) . 3_666 ?
Co1 C42 Ca1 126.13(13) . 3_666 ?
C42 O42 Ca1 112.8(2) . 3_666 ?

loop_
_geom_bond_atom_site_label_1
_geom_bond_atom_site_label_2
_geom_bond_distance
_geom_bond_site_symmetry_2
_geom_bond_publ_flag
Ca1 O41 2.3070(17) . ?
Ca1 N1 2.336(2) . ?
Ca1 O42 2.378(2) 3_666 ?
Ca1 N3 2.382(2) . ?
Ca1 O41 2.4054(17) 3_666 ?
Co1 C42 1.675(3) . ?
Co1 C41 1.800(3) . ?
Co1 C33 2.100(3) . ?
Co1 C31 2.110(3) . ?
Co1 C32 2.113(3) . ?
Co1 C34 2.114(3) . ?
Co1 C35 2.114(3) . ?
N1 C1 1.329(3) . ?
N1 C6 1.441(3) . ?
C1 C2 1.401(4) . ?
C1 C4 1.523(4) . ?
C2 C3 1.407(4) . ?
C3 N3 1.326(3) . ?
C3 C5 1.519(4) . ?
N3 C18 1.436(3) . ?
C6 C11 1.399(4) . ?
C6 C7 1.410(4) . ?
C7 C8 1.396(5) . ?
C7 C12 1.528(5) . ?
C8 C9 1.374(5) . ?
C9 C10 1.374(5) . ?
C10 C11 1.404(4) . ?
C11 C15 1.511(4) . ?
C12 C14 1.522(5) . ?
C12 C13 1.526(5) . ?
C15 C17 1.527(4) . ?
C15 C16 1.530(4) . ?
C18 C23 1.403(4) . ?
C18 C19 1.412(4) . ?
C19 C20 1.398(4) . ?
C19 C24 1.525(4) . ?
C20 C21 1.367(5) . ?
C21 C22 1.373(5) . ?
C22 C23 1.396(4) . ?
C23 C27 1.521(5) . ?
C24 C26 1.529(5) . ?
C24 C25 1.536(4) . ?
C27 C29 1.535(6) . ?
C27 C28 1.548(5) . ?
C31 C32 1.427(5) . ?
C31 C35 1.441(5) . ?
C31 C36 1.478(4) . ?
C32 C33 1.423(5) . ?
C32 C37 1.493(5) . ?
C33 C34 1.426(5) . ?
C33 C38 1.496(5) . ?
C34 C35 1.417(4) . ?
C34 C39 1.493(5) . ?
C35 C40 1.496(5) . ?
C41 O41 1.301(3) . ?
C42 O42 1.140(4) . ?
